data_7063190
loop_
_publ_author_name
'Sobov, Pavel A.'
'Faraonov, Maxim A.'
'Khasanov, Salavat S.'
'Otsuka, Akihiro'
'Yamochi, Hideki'
'Kitagawa, Hiroshi'
'Konarev, Dmitri V.'

_publ_section_title
;
 Monomers and dimers of fullerenes in the radical anion salts with dyes,
 (astrophloxine+)2(C60&#x02D9;&#x2212;)2 and
 (astrophloxine+)2(C70&#x2212;)2: suppression of the C60&#x02D9;&#x2212;
 dimerization by \p-stacking
;
_journal_issue 22
_journal_name_full 'New Journal of Chemistry'
_journal_page_first 10002
_journal_page_last 10009
_journal_paper_doi 10.1039/D4NJ01402B
_journal_volume 48
_journal_year 2024
_chemical_formula_moiety 'C70, C27 H33 N2'
_chemical_formula_sum 'C97 H33 N2'
_chemical_formula_weight 1226.25
_space_group_crystal_system monoclinic
_space_group_IT_number 14
_space_group_name_Hall '-P 2yn'
_space_group_name_H-M_alt 'P 1 21/n 1'
_atom_sites_solution_hydrogens geom
_atom_sites_solution_primary direct
_atom_sites_solution_secondary difmap
_audit_creation_date 2020-01-30
_audit_creation_method SHELXL-2018/3
_audit_update_record
;
2024-03-13 deposited with the CCDC.	2024-05-02 downloaded from the CCDC.
;
_cell_angle_alpha 90
_cell_angle_beta 92.748(4)
_cell_angle_gamma 90
_cell_formula_units_Z 4
_cell_length_a 10.6964(4)
_cell_length_b 15.0127(7)
_cell_length_c 33.7803(14)
_cell_measurement_reflns_used 3617
_cell_measurement_temperature 103.0(10)
_cell_measurement_theta_max 24.6700
_cell_measurement_theta_min 2.3870
_cell_volume 5418.3(4)
_computing_cell_refinement 'CrysAlisPro 1.171.39.46 (Rigaku OD, 2018)'
_computing_data_collection 'CrysAlisPro 1.171.39.46 (Rigaku OD, 2018)'
_computing_data_reduction 'CrysAlisPro 1.171.39.46 (Rigaku OD, 2018)'
_computing_molecular_graphics WinGx
_computing_publication_material WinGx
_computing_structure_refinement 'SHELXL-2018/3 (Sheldrick, 2018)'
_computing_structure_solution 'SHELXS-2018/3 (Sheldrick, 2018)'
_diffrn_ambient_environment N~2~
_diffrn_ambient_temperature 103.0(10)
_diffrn_detector 'CCD plate'
_diffrn_detector_area_resol_mean 5.2283
_diffrn_detector_type AtlasS2
_diffrn_measured_fraction_theta_full 0.999
_diffrn_measured_fraction_theta_max 0.984
_diffrn_measurement_device 'four-circle diffractometer'
_diffrn_measurement_device_type 'Xcalibur, AtlasS2, Gemini'
_diffrn_measurement_method '\w scans'
_diffrn_radiation_monochromator graphite
_diffrn_radiation_probe x-ray
_diffrn_radiation_type 'Mo K\a'
_diffrn_radiation_wavelength 0.71073
_diffrn_reflns_av_R_equivalents 0.0732
_diffrn_reflns_av_unetI/netI 0.1619
_diffrn_reflns_Laue_measured_fraction_full 0.999
_diffrn_reflns_Laue_measured_fraction_max 0.984
_diffrn_reflns_limit_h_max 13
_diffrn_reflns_limit_h_min -13
_diffrn_reflns_limit_k_max 18
_diffrn_reflns_limit_k_min -18
_diffrn_reflns_limit_l_max 42
_diffrn_reflns_limit_l_min -28
_diffrn_reflns_number 23415
_diffrn_reflns_point_group_measured_fraction_full 0.999
_diffrn_reflns_point_group_measured_fraction_max 0.984
_diffrn_reflns_theta_full 25.242
_diffrn_reflns_theta_max 26.371
_diffrn_reflns_theta_min 2.263
_diffrn_source 'fine-focus sealed X-ray tube'
_diffrn_source_type 'Enhance (Mo) X-ray Source'
_exptl_absorpt_coefficient_mu 0.087
_exptl_absorpt_correction_T_max 1.00000
_exptl_absorpt_correction_T_min 0.84547
_exptl_absorpt_correction_type multi-scan
_exptl_absorpt_process_details
;
CrysAlisPro 1.171.39.46 (Rigaku Oxford Diffraction, 2018)
Empirical absorption correction using spherical harmonics,
 implemented in SCALE3 ABSPACK scaling algorithm.
;
_exptl_crystal_colour black
_exptl_crystal_density_diffrn 1.503
_exptl_crystal_description plate
_exptl_crystal_F_000 2516
_exptl_crystal_size_max 0.317
_exptl_crystal_size_mid 0.208
_exptl_crystal_size_min 0.033
_refine_diff_density_max 0.415
_refine_diff_density_min -0.313
_refine_diff_density_rms 0.061
_refine_ls_extinction_method none
_refine_ls_goodness_of_fit_ref 1.023
_refine_ls_hydrogen_treatment constr
_refine_ls_matrix_type full
_refine_ls_number_parameters 898
_refine_ls_number_reflns 10916
_refine_ls_number_restraints 0
_refine_ls_restrained_S_all 1.023
_refine_ls_R_factor_all 0.1852
_refine_ls_R_factor_gt 0.0819
_refine_ls_shift/su_max 0.000
_refine_ls_shift/su_mean 0.000
_refine_ls_structure_factor_coef Fsqd
_refine_ls_weighting_details
;
 w=1/[\s^2^(Fo^2^)+(0.0386P)^2^]
 where P=(Fo^2^+2Fc^2^)/3
;
_refine_ls_weighting_scheme calc
_refine_ls_wR_factor_gt 0.1223
_refine_ls_wR_factor_ref 0.1603
_reflns_Friedel_coverage 0.000
_reflns_number_gt 5295
_reflns_number_total 10916
_reflns_threshold_expression 'I > 2\s(I)'
_cod_data_source_file d4nj01402b2.cif
_cod_data_source_block C70-dimer-Astrophloxine
_cod_depositor_comments 'Adding full bibliography for 7063190--7063191.cif.'
_cod_original_sg_symbol_H-M 'P 21/n'
_cod_database_code 7063190
_shelx_shelxl_version_number 2018/3
_shelx_space_group_comment
;
The symmetry employed for this shelxl refinement is uniquely defined
by the following loop, which should always be used as a source of
symmetry information in preference to the above space-group names.
They are only intended as comments.
;
_shelx_estimated_absorpt_t_min 0.973
_shelx_estimated_absorpt_t_max 0.997
_shelxl_version_number 2013-2

loop_
_space_group_symop_operation_xyz
'x, y, z'
'-x+1/2, y+1/2, -z+1/2'
'-x, -y, -z'
'x-1/2, -y-1/2, z-1/2'

loop_
_atom_site_label
_atom_site_type_symbol
_atom_site_fract_x
_atom_site_fract_y
_atom_site_fract_z
_atom_site_U_iso_or_equiv
_atom_site_adp_type
_atom_site_occupancy
_atom_site_site_symmetry_order
_atom_site_calc_flag
_atom_site_refinement_flags_posn
_atom_site_refinement_flags_adp
_atom_site_refinement_flags_occupancy
_atom_site_disorder_assembly
_atom_site_disorder_group
C101 C 0.4503(3) 0.7462(2) 0.15948(12) 0.0334(10) Uani 1 1 d . . . . .
H101 H 0.4265 0.7469 0.1862 0.040 Uiso 1 1 calc R U . . .
C102 C 0.5690(3) 0.7153(3) 0.15181(12) 0.0356(11) Uani 1 1 d . . . . .
H102 H 0.5961 0.7211 0.1256 0.043 Uiso 1 1 calc R U . . .
C103 C 0.6511(4) 0.6763(3) 0.17999(11) 0.0337(10) Uani 1 1 d . . . . .
C104 C 0.6319(4) 0.6581(3) 0.22428(11) 0.0313(10) Uani 1 1 d . . . . .
C105 C 0.7499(3) 0.6059(2) 0.23589(12) 0.0294(10) Uani 1 1 d . . . . .
C106 C 0.7861(4) 0.5648(3) 0.27072(12) 0.0339(10) Uani 1 1 d . . . . .
H106 H 0.7364 0.5690 0.2932 0.041 Uiso 1 1 calc R U . . .
C107 C 0.8987(4) 0.5164(3) 0.27247(12) 0.0361(11) Uani 1 1 d . . . . .
H107 H 0.9244 0.4866 0.2963 0.043 Uiso 1 1 calc R U . . .
C108 C 0.9721(4) 0.5113(3) 0.24033(12) 0.0385(11) Uani 1 1 d . . . . .
H108 H 1.0480 0.4784 0.2422 0.046 Uiso 1 1 calc R U . . .
C109 C 0.9361(4) 0.5539(3) 0.20506(13) 0.0427(11) Uani 1 1 d . . . . .
H109 H 0.9866 0.5514 0.1827 0.051 Uiso 1 1 calc R U . . .
C110 C 0.8239(4) 0.6001(3) 0.20369(12) 0.0379(11) Uani 1 1 d . . . . .
N111 N 0.7666(3) 0.6462(2) 0.17137(10) 0.0437(10) Uani 1 1 d . . . . .
C112 C 0.8278(4) 0.6573(3) 0.13230(12) 0.0412(12) Uani 1 1 d . . . . .
H11A H 0.7985 0.7131 0.1193 0.049 Uiso 1 1 calc R U . . .
H11B H 0.9198 0.6609 0.1368 0.049 Uiso 1 1 calc R U . . .
C113 C 0.7952(4) 0.5809(3) 0.10688(13) 0.0471(12) Uani 1 1 d . . . . .
H11C H 0.8124 0.5256 0.1216 0.071 Uiso 1 1 calc R U . . .
H11D H 0.8452 0.5824 0.0833 0.071 Uiso 1 1 calc R U . . .
H11E H 0.7060 0.5835 0.0988 0.071 Uiso 1 1 calc R U . . .
C114 C 0.6291(4) 0.7459(3) 0.24748(12) 0.0418(11) Uani 1 1 d . . . . .
H11F H 0.6273 0.7330 0.2759 0.063 Uiso 1 1 calc R U . . .
H11G H 0.5542 0.7798 0.2390 0.063 Uiso 1 1 calc R U . . .
H11H H 0.7040 0.7808 0.2423 0.063 Uiso 1 1 calc R U . . .
C115 C 0.5171(3) 0.5995(3) 0.23179(12) 0.0399(11) Uani 1 1 d . . . . .
H11I H 0.5209 0.5449 0.2160 0.060 Uiso 1 1 calc R U . . .
H11J H 0.4404 0.6322 0.2242 0.060 Uiso 1 1 calc R U . . .
H11K H 0.5170 0.5840 0.2600 0.060 Uiso 1 1 calc R U . . .
C116 C 0.3644(3) 0.7763(2) 0.13049(12) 0.0316(10) Uani 1 1 d . . . . .
H116 H 0.3901 0.7784 0.1040 0.038 Uiso 1 1 calc R U . . .
C117 C 0.2426(3) 0.8036(2) 0.13750(11) 0.0263(9) Uani 1 1 d . . . . .
C118 C 0.1794(3) 0.8108(2) 0.17696(11) 0.0264(9) Uani 1 1 d . . . . .
C119 C 0.0493(4) 0.8443(2) 0.16378(11) 0.0277(10) Uani 1 1 d . . . . .
C120 C -0.0527(4) 0.8637(2) 0.18564(12) 0.0345(10) Uani 1 1 d . . . . .
H120 H -0.0497 0.8570 0.2136 0.041 Uiso 1 1 calc R U . . .
C121 C -0.1615(4) 0.8938(3) 0.16472(13) 0.0373(11) Uani 1 1 d . . . . .
H121 H -0.2339 0.9063 0.1789 0.045 Uiso 1 1 calc R U . . .
C122 C -0.1661(4) 0.9056(2) 0.12421(12) 0.0334(10) Uani 1 1 d . . . . .
H122 H -0.2403 0.9281 0.1113 0.040 Uiso 1 1 calc R U . . .
C123 C -0.0625(3) 0.8848(2) 0.10170(12) 0.0289(10) Uani 1 1 d . . . . .
H123 H -0.0647 0.8922 0.0737 0.035 Uiso 1 1 calc R U . . .
C124 C 0.0427(3) 0.8530(2) 0.12261(11) 0.0244(9) Uani 1 1 d . . . . .
N125 N 0.1597(3) 0.82709(19) 0.10787(9) 0.0253(8) Uani 1 1 d . . . . .
C126 C 0.1798(3) 0.8172(2) 0.06532(10) 0.0257(9) Uani 1 1 d . . . . .
H12A H 0.2652 0.8375 0.0598 0.031 Uiso 1 1 calc R U . . .
H12B H 0.1194 0.8553 0.0500 0.031 Uiso 1 1 calc R U . . .
C127 C 0.1635(3) 0.7212(2) 0.05212(11) 0.0328(10) Uani 1 1 d . . . . .
H12C H 0.2227 0.6834 0.0675 0.049 Uiso 1 1 calc R U . . .
H12D H 0.1795 0.7164 0.0239 0.049 Uiso 1 1 calc R U . . .
H12E H 0.0778 0.7018 0.0565 0.049 Uiso 1 1 calc R U . . .
C128 C 0.2438(3) 0.8790(2) 0.20535(11) 0.0350(11) Uani 1 1 d . . . . .
H12F H 0.2482 0.9369 0.1921 0.053 Uiso 1 1 calc R U . . .
H12G H 0.3286 0.8585 0.2129 0.053 Uiso 1 1 calc R U . . .
H12H H 0.1955 0.8850 0.2291 0.053 Uiso 1 1 calc R U . . .
C129 C 0.1688(4) 0.7187(2) 0.19669(11) 0.0340(10) Uani 1 1 d . . . . .
H12I H 0.1093 0.7220 0.2178 0.051 Uiso 1 1 calc R U . . .
H12J H 0.2510 0.7006 0.2080 0.051 Uiso 1 1 calc R U . . .
H12K H 0.1393 0.6750 0.1768 0.051 Uiso 1 1 calc R U . . .
C201 C 0.4741(3) 0.0402(2) 0.01240(11) 0.0286(10) Uani 1 1 d . . . . .
C202 C 0.5757(3) 0.0774(2) 0.04197(12) 0.0287(10) Uani 1 1 d . . . . .
C203 C 0.6222(3) 0.1606(3) 0.02772(11) 0.0287(10) Uani 1 1 d . . . . .
C204 C 0.5430(3) 0.1894(3) -0.00595(11) 0.0294(10) Uani 1 1 d . . . . .
C205 C 0.4466(3) 0.1236(3) -0.01312(11) 0.0288(10) Uani 1 1 d . . . . .
C206 C 0.3264(4) 0.1521(2) -0.02371(11) 0.0267(9) Uani 1 1 d . . . . .
C207 C 0.2167(3) 0.1126(3) -0.00608(11) 0.0278(10) Uani 1 1 d . . . . .
C208 C 0.2372(3) 0.0486(2) 0.02341(12) 0.0270(9) Uani 1 1 d . . . . .
C209 C 0.3582(3) 0.0165(2) 0.03488(12) 0.0268(10) Uani 1 1 d . . . . .
C210 C 0.3618(4) 0.0050(2) 0.07655(12) 0.0279(10) Uani 1 1 d . . . . .
C211 C 0.4679(4) 0.0237(2) 0.10063(12) 0.0321(10) Uani 1 1 d . . . . .
C212 C 0.5754(3) 0.0636(3) 0.08223(12) 0.0294(10) Uani 1 1 d . . . . .
C213 C 0.6265(3) 0.1301(3) 0.10968(12) 0.0306(10) Uani 1 1 d . . . . .
C214 C 0.6758(3) 0.2088(3) 0.09560(12) 0.0314(10) Uani 1 1 d . . . . .
C215 C 0.6748(3) 0.2241(3) 0.05355(12) 0.0325(10) Uani 1 1 d . . . . .
C216 C 0.6479(3) 0.3181(3) 0.04754(12) 0.0315(10) Uani 1 1 d . . . . .
C217 C 0.5719(4) 0.3446(3) 0.01546(12) 0.0303(10) Uani 1 1 d . . . . .
C218 C 0.5197(4) 0.2798(3) -0.01270(12) 0.0319(10) Uani 1 1 d . . . . .
C219 C 0.3950(4) 0.3086(3) -0.02397(11) 0.0301(10) Uani 1 1 d . . . . .
C220 C 0.3010(4) 0.2463(3) -0.02907(10) 0.0281(10) Uani 1 1 d . . . . .
C221 C 0.1773(4) 0.2652(3) -0.01517(11) 0.0290(10) Uani 1 1 d . . . . .
C222 C 0.1269(3) 0.1827(3) -0.00074(11) 0.0282(10) Uani 1 1 d . . . . .
C223 C 0.0454(3) 0.1827(3) 0.03139(12) 0.0290(10) Uani 1 1 d . . . . .
C224 C 0.0624(3) 0.1141(3) 0.06168(12) 0.0299(10) Uani 1 1 d . . . . .
C225 C 0.1598(3) 0.0510(2) 0.05796(11) 0.0262(9) Uani 1 1 d . . . . .
C226 C 0.2372(4) 0.0235(2) 0.09125(12) 0.0316(10) Uani 1 1 d . . . . .
C227 C 0.2217(4) 0.0572(3) 0.12941(12) 0.0329(10) Uani 1 1 d . . . . .
C228 C 0.3341(4) 0.0804(3) 0.15446(12) 0.0330(10) Uani 1 1 d . . . . .
C229 C 0.4536(4) 0.0659(3) 0.13823(12) 0.0323(10) Uani 1 1 d . . . . .
C230 C 0.5524(3) 0.1318(3) 0.14394(11) 0.0298(10) Uani 1 1 d . . . . .
C231 C 0.5346(4) 0.2104(3) 0.16597(11) 0.0312(10) Uani 1 1 d . . . . .
C232 C 0.5859(4) 0.2947(3) 0.15116(12) 0.0325(10) Uani 1 1 d . . . . .
C233 C 0.6522(3) 0.2914(3) 0.11568(12) 0.0329(10) Uani 1 1 d . . . . .
C234 C 0.6345(3) 0.3595(3) 0.08589(12) 0.0320(10) Uani 1 1 d . . . . .
C235 C 0.5502(4) 0.4319(2) 0.09101(12) 0.0324(10) Uani 1 1 d . . . . .
C236 C 0.4708(4) 0.4598(3) 0.05709(12) 0.0351(11) Uani 1 1 d . . . . .
C237 C 0.4798(4) 0.4139(3) 0.02069(12) 0.0337(10) Uani 1 1 d . . . . .
C238 C 0.3703(4) 0.3916(3) -0.00376(12) 0.0328(10) Uani 1 1 d . . . . .
C239 C 0.2486(4) 0.4144(2) 0.00773(12) 0.0340(10) Uani 1 1 d . . . . .
C240 C 0.1475(4) 0.3486(2) 0.00169(11) 0.0304(10) Uani 1 1 d . . . . .
C241 C 0.0471(3) 0.3497(3) 0.02817(12) 0.0306(10) Uani 1 1 d . . . . .
C242 C -0.0013(3) 0.2669(3) 0.04270(12) 0.0310(10) Uani 1 1 d . . . . .
C243 C -0.0398(3) 0.2833(3) 0.08285(13) 0.0341(11) Uani 1 1 d . . . . .
C244 C -0.0239(3) 0.2185(3) 0.11121(13) 0.0342(11) Uani 1 1 d . . . . .
C245 C 0.0304(3) 0.1334(3) 0.10165(12) 0.0315(10) Uani 1 1 d . . . . .
C246 C 0.1091(4) 0.1048(3) 0.13516(11) 0.0301(10) Uani 1 1 d . . . . .
C247 C 0.1017(4) 0.1723(3) 0.16538(12) 0.0367(11) Uani 1 1 d . . . . .
C248 C 0.2078(4) 0.1943(3) 0.18854(11) 0.0346(10) Uani 1 1 d . . . . .
C249 C 0.3267(4) 0.1493(3) 0.18217(11) 0.0313(10) Uani 1 1 d . . . . .
C250 C 0.4253(4) 0.2143(3) 0.18836(11) 0.0306(10) Uani 1 1 d . . . . .
C251 C 0.3689(4) 0.2975(3) 0.19792(11) 0.0311(10) Uani 1 1 d . . . . .
C252 C 0.4168(4) 0.3771(3) 0.18419(11) 0.0327(10) Uani 1 1 d . . . . .
C253 C 0.5245(4) 0.3751(3) 0.15934(12) 0.0313(10) Uani 1 1 d . . . . .
C254 C 0.5064(4) 0.4429(3) 0.12970(12) 0.0314(10) Uani 1 1 d . . . . .
C255 C 0.3878(4) 0.4877(2) 0.13583(12) 0.0323(10) Uani 1 1 d . . . . .
C256 C 0.3134(4) 0.5145(2) 0.10378(12) 0.0325(10) Uani 1 1 d . . . . .
C257 C 0.3520(4) 0.4988(2) 0.06412(12) 0.0339(10) Uani 1 1 d . . . . .
C258 C 0.2425(4) 0.4755(2) 0.03949(12) 0.0323(10) Uani 1 1 d . . . . .
C259 C 0.1350(4) 0.4779(2) 0.06431(12) 0.0327(10) Uani 1 1 d . . . . .
C260 C 0.0404(4) 0.4160(3) 0.05856(12) 0.0331(10) Uani 1 1 d . . . . .
C261 C -0.0146(3) 0.3757(3) 0.09251(13) 0.0384(11) Uani 1 1 d . . . . .
C262 C 0.0178(4) 0.2422(3) 0.15118(12) 0.0339(10) Uani 1 1 d . . . . .
C263 C 0.2335(4) 0.2855(3) 0.19855(11) 0.0342(10) Uani 1 1 d . . . . .
C264 C 0.3329(4) 0.4470(3) 0.16987(12) 0.0360(11) Uani 1 1 d . . . . .
C265 C 0.1786(4) 0.5024(3) 0.10402(13) 0.0339(10) Uani 1 1 d . . . . .
C266 C 0.1258(4) 0.4645(3) 0.13639(13) 0.0358(11) Uani 1 1 d . . . . .
C267 C 0.0259(3) 0.3983(3) 0.13082(13) 0.0374(11) Uani 1 1 d . . . . .
C268 C 0.0421(3) 0.3302(3) 0.16062(12) 0.0333(10) Uani 1 1 d . . . . .
C269 C 0.1532(4) 0.3533(3) 0.18489(11) 0.0343(10) Uani 1 1 d . . . . .
C270 C 0.2042(4) 0.4357(3) 0.17031(12) 0.0319(10) Uani 1 1 d . . . . .

loop_
_atom_site_aniso_label
_atom_site_aniso_U_11
_atom_site_aniso_U_22
_atom_site_aniso_U_33
_atom_site_aniso_U_23
_atom_site_aniso_U_13
_atom_site_aniso_U_12
C101 0.025(2) 0.041(3) 0.035(2) 0.004(2) 0.002(2) 0.002(2)
C102 0.022(2) 0.054(3) 0.031(2) 0.003(2) 0.005(2) 0.006(2)
C103 0.024(2) 0.048(3) 0.030(2) 0.003(2) 0.007(2) 0.003(2)
C104 0.025(2) 0.038(3) 0.032(2) 0.002(2) 0.006(2) 0.001(2)
C105 0.023(2) 0.032(2) 0.033(2) 0.001(2) 0.001(2) -0.002(2)
C106 0.030(2) 0.040(3) 0.032(3) -0.001(2) 0.001(2) 0.002(2)
C107 0.038(3) 0.037(3) 0.033(3) 0.002(2) -0.005(2) 0.003(2)
C108 0.025(2) 0.050(3) 0.040(3) 0.001(2) -0.002(2) 0.009(2)
C109 0.028(2) 0.058(3) 0.042(3) 0.000(3) 0.009(2) 0.010(2)
C110 0.030(2) 0.049(3) 0.034(3) 0.004(2) 0.003(2) 0.012(2)
N111 0.033(2) 0.069(3) 0.030(2) 0.005(2) 0.0113(18) 0.018(2)
C112 0.032(3) 0.039(3) 0.051(3) 0.003(2) -0.009(2) 0.001(2)
C113 0.033(3) 0.037(3) 0.071(3) -0.001(3) -0.007(2) 0.004(2)
C114 0.037(3) 0.048(3) 0.042(3) -0.003(2) 0.005(2) 0.005(2)
C115 0.021(2) 0.051(3) 0.048(3) 0.001(2) 0.005(2) -0.004(2)
C116 0.024(2) 0.042(3) 0.029(2) 0.002(2) 0.005(2) 0.001(2)
C117 0.025(2) 0.026(2) 0.028(2) 0.0007(19) 0.0019(19) -0.0013(19)
C118 0.023(2) 0.028(2) 0.028(2) 0.0010(19) 0.0026(19) 0.0011(19)
C119 0.027(2) 0.026(2) 0.031(2) -0.0013(19) 0.004(2) 0.0001(19)
C120 0.034(2) 0.036(3) 0.033(3) -0.005(2) 0.008(2) 0.000(2)
C121 0.026(2) 0.038(3) 0.049(3) -0.005(2) 0.016(2) 0.005(2)
C122 0.026(2) 0.033(2) 0.041(3) -0.001(2) -0.002(2) 0.003(2)
C123 0.031(2) 0.025(2) 0.031(2) -0.0021(19) 0.002(2) -0.003(2)
C124 0.018(2) 0.023(2) 0.033(2) -0.0012(19) 0.0051(19) -0.0052(18)
N125 0.0222(18) 0.0287(19) 0.0254(19) 0.0009(16) 0.0044(15) -0.0008(15)
C126 0.021(2) 0.031(2) 0.025(2) 0.0064(19) 0.0042(18) -0.0010(19)
C127 0.028(2) 0.033(2) 0.037(2) -0.002(2) 0.006(2) -0.001(2)
C128 0.036(3) 0.037(2) 0.032(2) 0.002(2) 0.003(2) -0.003(2)
C129 0.026(2) 0.042(3) 0.035(2) 0.004(2) 0.008(2) -0.004(2)
C201 0.023(2) 0.029(2) 0.034(2) -0.0042(19) 0.0052(19) 0.0004(19)
C202 0.017(2) 0.026(2) 0.043(3) -0.004(2) 0.006(2) 0.0044(19)
C203 0.017(2) 0.036(3) 0.034(2) -0.010(2) 0.0118(19) 0.0027(19)
C204 0.021(2) 0.039(3) 0.030(2) -0.006(2) 0.0141(19) -0.003(2)
C205 0.024(2) 0.036(2) 0.028(2) -0.007(2) 0.0118(19) 0.001(2)
C206 0.027(2) 0.029(2) 0.024(2) -0.0038(19) 0.0042(19) -0.0003(19)
C207 0.023(2) 0.032(2) 0.029(2) -0.003(2) 0.0005(19) 0.001(2)
C208 0.020(2) 0.026(2) 0.036(2) -0.005(2) 0.0045(19) -0.0046(19)
C209 0.023(2) 0.024(2) 0.034(2) -0.0041(19) 0.005(2) 0.0012(19)
C210 0.028(2) 0.019(2) 0.037(3) 0.001(2) 0.007(2) -0.0011(19)
C211 0.028(2) 0.029(2) 0.039(3) 0.006(2) 0.003(2) 0.006(2)
C212 0.018(2) 0.034(2) 0.036(3) 0.001(2) 0.000(2) 0.0125(19)
C213 0.017(2) 0.037(3) 0.037(3) 0.002(2) -0.007(2) 0.008(2)
C214 0.010(2) 0.040(3) 0.044(3) -0.008(2) 0.0021(19) 0.0008(19)
C215 0.012(2) 0.044(3) 0.042(3) -0.006(2) 0.0101(19) 0.000(2)
C216 0.014(2) 0.039(3) 0.042(3) -0.001(2) 0.016(2) -0.008(2)
C217 0.024(2) 0.031(2) 0.038(3) 0.007(2) 0.023(2) -0.004(2)
C218 0.031(2) 0.032(3) 0.033(2) 0.003(2) 0.016(2) -0.006(2)
C219 0.036(3) 0.027(2) 0.027(2) 0.001(2) 0.010(2) -0.004(2)
C220 0.030(2) 0.035(2) 0.020(2) 0.000(2) 0.0050(19) -0.001(2)
C221 0.029(2) 0.029(2) 0.029(2) 0.000(2) -0.003(2) 0.002(2)
C222 0.018(2) 0.036(2) 0.030(2) -0.009(2) -0.0043(19) 0.002(2)
C223 0.014(2) 0.036(2) 0.037(3) -0.005(2) -0.0030(19) -0.001(2)
C224 0.020(2) 0.033(2) 0.037(3) -0.006(2) 0.005(2) -0.007(2)
C225 0.025(2) 0.020(2) 0.034(2) -0.0018(19) 0.006(2) -0.0086(19)
C226 0.030(2) 0.025(2) 0.042(3) -0.002(2) 0.015(2) -0.006(2)
C227 0.037(3) 0.027(2) 0.036(3) 0.005(2) 0.012(2) -0.007(2)
C228 0.033(3) 0.030(2) 0.036(3) 0.013(2) 0.006(2) -0.003(2)
C229 0.036(3) 0.030(2) 0.031(2) 0.003(2) -0.002(2) 0.005(2)
C230 0.025(2) 0.033(2) 0.031(2) 0.005(2) 0.000(2) 0.008(2)
C231 0.023(2) 0.036(3) 0.033(2) -0.005(2) -0.003(2) 0.003(2)
C232 0.022(2) 0.040(3) 0.035(3) -0.006(2) -0.005(2) -0.002(2)
C233 0.014(2) 0.041(3) 0.044(3) -0.010(2) 0.002(2) -0.003(2)
C234 0.016(2) 0.036(3) 0.045(3) -0.007(2) 0.005(2) -0.012(2)
C235 0.026(2) 0.025(2) 0.047(3) -0.003(2) 0.008(2) -0.013(2)
C236 0.038(3) 0.028(2) 0.041(3) 0.006(2) 0.014(2) -0.009(2)
C237 0.037(3) 0.031(2) 0.035(3) 0.001(2) 0.013(2) -0.008(2)
C238 0.039(3) 0.029(2) 0.032(2) 0.009(2) 0.011(2) -0.001(2)
C239 0.043(3) 0.024(2) 0.036(3) 0.003(2) 0.004(2) 0.002(2)
C240 0.032(2) 0.030(2) 0.028(2) 0.004(2) -0.005(2) 0.009(2)
C241 0.019(2) 0.037(3) 0.035(2) -0.002(2) -0.0046(19) 0.011(2)
C242 0.013(2) 0.043(3) 0.037(3) -0.003(2) -0.0003(19) 0.003(2)
C243 0.012(2) 0.039(3) 0.052(3) -0.003(2) 0.003(2) 0.004(2)
C244 0.014(2) 0.039(3) 0.050(3) -0.003(2) 0.009(2) -0.004(2)
C245 0.016(2) 0.037(3) 0.042(3) -0.006(2) 0.013(2) -0.013(2)
C246 0.028(2) 0.031(2) 0.032(2) -0.001(2) 0.017(2) -0.011(2)
C247 0.030(2) 0.045(3) 0.037(3) 0.000(2) 0.017(2) -0.010(2)
C248 0.036(3) 0.045(3) 0.024(2) 0.001(2) 0.012(2) -0.005(2)
C249 0.038(3) 0.034(2) 0.023(2) 0.005(2) 0.006(2) 0.001(2)
C250 0.030(2) 0.039(3) 0.023(2) -0.002(2) -0.0007(19) 0.000(2)
C251 0.036(3) 0.038(3) 0.020(2) -0.004(2) 0.0042(19) 0.000(2)
C252 0.031(2) 0.039(3) 0.028(2) -0.012(2) 0.001(2) -0.002(2)
C253 0.023(2) 0.032(2) 0.038(3) -0.015(2) 0.000(2) -0.009(2)
C254 0.028(2) 0.027(2) 0.040(3) -0.009(2) 0.008(2) -0.013(2)
C255 0.031(2) 0.023(2) 0.043(3) -0.008(2) 0.005(2) -0.006(2)
C256 0.036(3) 0.021(2) 0.042(3) -0.004(2) 0.007(2) -0.002(2)
C257 0.039(3) 0.022(2) 0.041(3) 0.005(2) 0.009(2) -0.002(2)
C258 0.040(3) 0.018(2) 0.040(3) 0.003(2) 0.004(2) 0.004(2)
C259 0.033(2) 0.023(2) 0.042(3) 0.002(2) 0.004(2) 0.008(2)
C260 0.027(2) 0.028(2) 0.044(3) -0.005(2) 0.003(2) 0.014(2)
C261 0.016(2) 0.047(3) 0.052(3) -0.013(3) 0.006(2) 0.010(2)
C262 0.021(2) 0.044(3) 0.038(3) -0.009(2) 0.019(2) -0.004(2)
C263 0.035(3) 0.043(3) 0.026(2) -0.002(2) 0.012(2) -0.002(2)
C264 0.033(2) 0.037(3) 0.038(3) -0.012(2) 0.007(2) -0.008(2)
C265 0.033(3) 0.027(2) 0.043(3) -0.005(2) 0.011(2) 0.008(2)
C266 0.031(2) 0.034(3) 0.043(3) -0.014(2) 0.008(2) 0.006(2)
C267 0.019(2) 0.045(3) 0.049(3) -0.009(2) 0.010(2) 0.007(2)
C268 0.022(2) 0.041(3) 0.038(3) -0.010(2) 0.015(2) 0.001(2)
C269 0.032(2) 0.038(3) 0.033(2) -0.011(2) 0.011(2) -0.003(2)
C270 0.027(2) 0.036(3) 0.034(3) -0.012(2) 0.013(2) 0.000(2)

loop_
_atom_type_symbol
_atom_type_description
_atom_type_scat_dispersion_real
_atom_type_scat_dispersion_imag
_atom_type_scat_source
C C 0.0033 0.0016 'International Tables Vol C Tables 4.2.6.8 and 6.1.1.4'
H H 0.0000 0.0000 'International Tables Vol C Tables 4.2.6.8 and 6.1.1.4'
N N 0.0061 0.0033 'International Tables Vol C Tables 4.2.6.8 and 6.1.1.4'

loop_
_geom_angle_atom_site_label_1
_geom_angle_atom_site_label_2
_geom_angle_atom_site_label_3
_geom_angle
_geom_angle_site_symmetry_1
_geom_angle_site_symmetry_3
_geom_angle_publ_flag
C116 C101 C102 123.9(4) . . ?
C101 C102 C103 124.4(4) . . ?
N111 C103 C102 122.9(4) . . ?
N111 C103 C104 108.2(3) . . ?
C102 C103 C104 128.9(4) . . ?
C105 C104 C114 110.3(3) . . ?
C105 C104 C115 108.7(3) . . ?
C114 C104 C115 111.8(3) . . ?
C105 C104 C103 101.2(3) . . ?
C114 C104 C103 110.5(3) . . ?
C115 C104 C103 113.8(3) . . ?
C106 C105 C110 120.0(4) . . ?
C106 C105 C104 130.7(4) . . ?
C110 C105 C104 109.3(3) . . ?
C105 C106 C107 118.5(4) . . ?
C108 C107 C106 121.1(4) . . ?
C107 C108 C109 120.5(4) . . ?
C110 C109 C108 117.6(4) . . ?
C105 C110 C109 122.3(4) . . ?
C105 C110 N111 109.6(3) . . ?
C109 C110 N111 128.1(4) . . ?
C103 N111 C110 111.3(3) . . ?
C103 N111 C112 125.9(3) . . ?
C110 N111 C112 122.7(3) . . ?
C113 C112 N111 108.9(3) . . ?
C101 C116 C117 124.6(4) . . ?
N125 C117 C116 122.3(4) . . ?
N125 C117 C118 109.0(3) . . ?
C116 C117 C118 128.6(3) . . ?
C119 C118 C117 101.8(3) . . ?
C119 C118 C129 109.7(3) . . ?
C117 C118 C129 111.0(3) . . ?
C119 C118 C128 109.7(3) . . ?
C117 C118 C128 112.7(3) . . ?
C129 C118 C128 111.5(3) . . ?
C120 C119 C124 120.7(4) . . ?
C120 C119 C118 130.4(4) . . ?
C124 C119 C118 108.9(3) . . ?
C119 C120 C121 117.1(4) . . ?
C122 C121 C120 122.0(4) . . ?
C121 C122 C123 121.0(4) . . ?
C124 C123 C122 116.2(4) . . ?
C123 C124 C119 122.8(4) . . ?
C123 C124 N125 128.5(4) . . ?
C119 C124 N125 108.6(3) . . ?
C117 N125 C124 111.6(3) . . ?
C117 N125 C126 125.2(3) . . ?
C124 N125 C126 122.7(3) . . ?
N125 C126 C127 111.3(3) . . ?
C209 C201 C205 109.2(3) . . ?
C209 C201 C202 109.0(3) . . ?
C205 C201 C202 100.2(3) . . ?
C209 C201 C201 113.5(4) . 3_655 ?
C205 C201 C201 112.7(4) . 3_655 ?
C202 C201 C201 111.4(4) . 3_655 ?
C212 C202 C203 118.6(4) . . ?
C212 C202 C201 123.4(4) . . ?
C203 C202 C201 110.0(3) . . ?
C215 C203 C202 121.4(4) . . ?
C215 C203 C204 119.4(4) . . ?
C202 C203 C204 108.8(3) . . ?
C218 C204 C205 121.2(3) . . ?
C218 C204 C203 120.7(4) . . ?
C205 C204 C203 108.3(3) . . ?
C206 C205 C204 118.7(4) . . ?
C206 C205 C201 123.1(3) . . ?
C204 C205 C201 110.3(3) . . ?
C205 C206 C220 120.0(3) . . ?
C205 C206 C207 121.4(3) . . ?
C220 C206 C207 107.3(3) . . ?
C208 C207 C222 119.8(4) . . ?
C208 C207 C206 117.9(3) . . ?
C222 C207 C206 107.8(3) . . ?
C207 C208 C209 122.7(4) . . ?
C207 C208 C225 118.5(3) . . ?
C209 C208 C225 109.6(3) . . ?
C210 C209 C208 107.1(4) . . ?
C210 C209 C201 122.6(3) . . ?
C208 C209 C201 122.5(3) . . ?
C211 C210 C209 122.6(4) . . ?
C211 C210 C226 119.4(4) . . ?
C209 C210 C226 109.3(3) . . ?
C210 C211 C229 119.2(4) . . ?
C210 C211 C212 118.0(4) . . ?
C229 C211 C212 108.4(3) . . ?
C202 C212 C213 120.7(4) . . ?
C202 C212 C211 121.4(3) . . ?
C213 C212 C211 106.9(3) . . ?
C214 C213 C230 119.7(4) . . ?
C214 C213 C212 120.3(4) . . ?
C230 C213 C212 108.8(3) . . ?
C213 C214 C215 119.3(4) . . ?
C213 C214 C233 119.6(4) . . ?
C215 C214 C233 109.5(4) . . ?
C203 C215 C214 119.5(4) . . ?
C203 C215 C216 120.4(4) . . ?
C214 C215 C216 106.6(4) . . ?
C217 C216 C234 119.8(4) . . ?
C217 C216 C215 119.6(4) . . ?
C234 C216 C215 108.6(3) . . ?
C216 C217 C237 119.2(4) . . ?
C216 C217 C218 121.0(4) . . ?
C237 C217 C218 108.6(3) . . ?
C204 C218 C219 119.5(4) . . ?
C204 C218 C217 118.9(4) . . ?
C219 C218 C217 107.2(3) . . ?
C220 C219 C218 119.5(4) . . ?
C220 C219 C238 119.6(4) . . ?
C218 C219 C238 108.8(3) . . ?
C219 C220 C206 121.0(3) . . ?
C219 C220 C221 119.8(4) . . ?
C206 C220 C221 108.5(3) . . ?
C240 C221 C222 121.8(4) . . ?
C240 C221 C220 121.9(4) . . ?
C222 C221 C220 107.6(3) . . ?
C223 C222 C207 122.1(4) . . ?
C223 C222 C221 120.5(3) . . ?
C207 C222 C221 108.8(3) . . ?
C242 C223 C222 116.3(4) . . ?
C242 C223 C224 118.3(4) . . ?
C222 C223 C224 118.3(3) . . ?
C225 C224 C245 115.2(4) . . ?
C225 C224 C223 118.5(4) . . ?
C245 C224 C223 119.3(4) . . ?
C224 C225 C226 121.7(4) . . ?
C224 C225 C208 122.2(4) . . ?
C226 C225 C208 107.0(3) . . ?
C227 C226 C225 122.0(4) . . ?
C227 C226 C210 121.9(4) . . ?
C225 C226 C210 106.8(3) . . ?
C226 C227 C246 116.5(4) . . ?
C226 C227 C228 118.8(4) . . ?
C246 C227 C228 118.3(4) . . ?
C249 C228 C229 116.7(4) . . ?
C249 C228 C227 119.1(4) . . ?
C229 C228 C227 117.5(4) . . ?
C228 C229 C211 122.8(4) . . ?
C228 C229 C230 120.2(4) . . ?
C211 C229 C230 108.1(4) . . ?
C231 C230 C213 122.2(4) . . ?
C231 C230 C229 121.5(4) . . ?
C213 C230 C229 107.9(3) . . ?
C230 C231 C250 116.7(4) . . ?
C230 C231 C232 118.4(4) . . ?
C250 C231 C232 118.2(4) . . ?
C253 C232 C233 116.8(4) . . ?
C253 C232 C231 119.0(4) . . ?
C233 C232 C231 117.7(4) . . ?
C232 C233 C234 120.7(4) . . ?
C232 C233 C214 122.1(4) . . ?
C234 C233 C214 107.6(4) . . ?
C235 C234 C233 121.2(4) . . ?
C235 C234 C216 121.7(4) . . ?
C233 C234 C216 107.7(3) . . ?
C254 C235 C234 116.0(4) . . ?
C254 C235 C236 119.0(4) . . ?
C234 C235 C236 118.2(4) . . ?
C237 C236 C257 116.2(4) . . ?
C237 C236 C235 118.8(4) . . ?
C257 C236 C235 118.5(4) . . ?
C236 C237 C238 121.5(4) . . ?
C236 C237 C217 122.0(4) . . ?
C238 C237 C217 107.6(3) . . ?
C239 C238 C237 121.3(4) . . ?
C239 C238 C219 121.7(4) . . ?
C237 C238 C219 107.9(4) . . ?
C258 C239 C238 116.1(4) . . ?
C258 C239 C240 118.7(4) . . ?
C238 C239 C240 118.6(4) . . ?
C221 C240 C241 116.8(4) . . ?
C221 C240 C239 118.0(4) . . ?
C241 C240 C239 118.3(4) . . ?
C240 C241 C260 121.3(4) . . ?
C240 C241 C242 119.7(4) . . ?
C260 C241 C242 108.9(4) . . ?
C223 C242 C241 122.7(4) . . ?
C223 C242 C243 121.4(4) . . ?
C241 C242 C243 107.0(4) . . ?
C244 C243 C261 120.5(4) . . ?
C244 C243 C242 119.9(4) . . ?
C261 C243 C242 108.3(4) . . ?
C243 C244 C245 120.6(4) . . ?
C243 C244 C262 120.0(4) . . ?
C245 C244 C262 108.4(4) . . ?
C224 C245 C246 121.4(4) . . ?
C224 C245 C244 120.2(4) . . ?
C246 C245 C244 108.3(3) . . ?
C227 C246 C245 120.6(4) . . ?
C227 C246 C247 121.7(4) . . ?
C245 C246 C247 107.2(3) . . ?
C248 C247 C246 119.6(4) . . ?
C248 C247 C262 119.5(4) . . ?
C246 C247 C262 109.2(4) . . ?
C247 C248 C263 120.2(4) . . ?
C247 C248 C249 120.0(4) . . ?
C263 C248 C249 108.5(3) . . ?
C228 C249 C250 122.1(4) . . ?
C228 C249 C248 121.1(4) . . ?
C250 C249 C248 107.5(3) . . ?
C231 C250 C251 121.4(4) . . ?
C231 C250 C249 120.5(4) . . ?
C251 C250 C249 108.0(4) . . ?
C252 C251 C250 120.6(4) . . ?
C252 C251 C263 119.5(4) . . ?
C250 C251 C263 109.0(3) . . ?
C251 C252 C264 120.2(4) . . ?
C251 C252 C253 119.3(4) . . ?
C264 C252 C253 108.4(4) . . ?
C232 C253 C254 121.4(4) . . ?
C232 C253 C252 121.2(4) . . ?
C254 C253 C252 107.7(3) . . ?
C235 C254 C253 121.3(4) . . ?
C235 C254 C255 120.8(4) . . ?
C253 C254 C255 108.5(4) . . ?
C256 C255 C264 120.5(4) . . ?
C256 C255 C254 119.9(4) . . ?
C264 C255 C254 107.9(4) . . ?
C255 C256 C257 120.3(4) . . ?
C255 C256 C265 119.8(4) . . ?
C257 C256 C265 108.3(4) . . ?
C236 C257 C256 121.2(4) . . ?
C236 C257 C258 120.5(4) . . ?
C256 C257 C258 108.3(4) . . ?
C239 C258 C257 121.8(4) . . ?
C239 C258 C259 121.3(4) . . ?
C257 C258 C259 107.6(4) . . ?
C260 C259 C265 120.2(4) . . ?
C260 C259 C258 119.7(4) . . ?
C265 C259 C258 108.2(3) . . ?
C259 C260 C241 120.4(4) . . ?
C259 C260 C261 119.6(4) . . ?
C241 C260 C261 108.2(4) . . ?
C267 C261 C243 119.4(4) . . ?
C267 C261 C260 121.1(4) . . ?
C243 C261 C260 107.5(4) . . ?
C268 C262 C247 120.7(4) . . ?
C268 C262 C244 119.8(4) . . ?
C247 C262 C244 106.9(4) . . ?
C269 C263 C248 120.7(4) . . ?
C269 C263 C251 120.0(4) . . ?
C248 C263 C251 107.1(4) . . ?
C270 C264 C252 120.4(4) . . ?
C270 C264 C255 120.0(4) . . ?
C252 C264 C255 107.6(4) . . ?
C266 C265 C259 120.3(4) . . ?
C266 C265 C256 120.0(4) . . ?
C259 C265 C256 107.6(4) . . ?
C265 C266 C270 120.4(4) . . ?
C265 C266 C267 120.2(4) . . ?
C270 C266 C267 106.8(4) . . ?
C261 C267 C268 120.1(4) . . ?
C261 C267 C266 118.6(4) . . ?
C268 C267 C266 109.2(4) . . ?
C262 C268 C267 120.2(4) . . ?
C262 C268 C269 119.8(4) . . ?
C267 C268 C269 107.0(3) . . ?
C263 C269 C270 120.0(4) . . ?
C263 C269 C268 119.1(4) . . ?
C270 C269 C268 108.8(4) . . ?
C264 C270 C269 119.9(4) . . ?
C264 C270 C266 119.4(4) . . ?
C269 C270 C266 108.1(3) . . ?

loop_
_geom_bond_atom_site_label_1
_geom_bond_atom_site_label_2
_geom_bond_distance
_geom_bond_site_symmetry_2
_geom_bond_publ_flag
C101 C116 1.386(5) . ?
C101 C102 1.388(5) . ?
C102 C103 1.393(5) . ?
C103 N111 1.360(5) . ?
C103 C104 1.544(5) . ?
C104 C105 1.521(5) . ?
C104 C114 1.534(5) . ?
C104 C115 1.542(5) . ?
C105 C106 1.368(5) . ?
C105 C110 1.379(5) . ?
C106 C107 1.405(5) . ?
C107 C108 1.372(5) . ?
C108 C109 1.390(5) . ?
C109 C110 1.384(5) . ?
C110 N111 1.409(5) . ?
N111 C112 1.510(5) . ?
C112 C113 1.465(5) . ?
C116 C117 1.397(5) . ?
C117 N125 1.352(4) . ?
C117 C118 1.527(5) . ?
C118 C119 1.525(5) . ?
C118 C129 1.542(5) . ?
C118 C128 1.542(5) . ?
C119 C120 1.378(5) . ?
C119 C124 1.395(5) . ?
C120 C121 1.407(5) . ?
C121 C122 1.378(5) . ?
C122 C123 1.409(5) . ?
C123 C124 1.384(5) . ?
C124 N125 1.424(4) . ?
N125 C126 1.471(4) . ?
C126 C127 1.517(5) . ?
C201 C209 1.526(5) . ?
C201 C205 1.541(5) . ?
C201 C202 1.545(5) . ?
C201 C201 1.583(7) 3_655 ?
C202 C212 1.376(5) . ?
C202 C203 1.436(5) . ?
C203 C215 1.393(5) . ?
C203 C204 1.451(5) . ?
C204 C218 1.397(5) . ?
C204 C205 1.440(5) . ?
C205 C206 1.386(5) . ?
C206 C220 1.450(5) . ?
C206 C207 1.466(5) . ?
C207 C208 1.394(5) . ?
C207 C222 1.442(5) . ?
C208 C209 1.417(5) . ?
C208 C225 1.464(5) . ?
C209 C210 1.417(5) . ?
C210 C211 1.393(5) . ?
C210 C226 1.471(5) . ?
C211 C229 1.434(5) . ?
C211 C212 1.461(5) . ?
C212 C213 1.451(5) . ?
C213 C214 1.388(5) . ?
C213 C230 1.434(5) . ?
C214 C215 1.438(5) . ?
C214 C233 1.442(5) . ?
C215 C216 1.452(5) . ?
C216 C217 1.382(5) . ?
C216 C234 1.450(5) . ?
C217 C237 1.450(5) . ?
C217 C218 1.453(5) . ?
C218 C219 1.436(5) . ?
C219 C220 1.378(5) . ?
C219 C238 1.451(5) . ?
C220 C221 1.452(5) . ?
C221 C240 1.419(5) . ?
C221 C222 1.446(5) . ?
C222 C223 1.424(5) . ?
C223 C242 1.417(5) . ?
C223 C224 1.457(5) . ?
C224 C225 1.419(5) . ?
C224 C245 1.438(5) . ?
C225 C226 1.425(5) . ?
C226 C227 1.402(5) . ?
C227 C246 1.421(5) . ?
C227 C228 1.479(5) . ?
C228 C249 1.400(5) . ?
C228 C229 1.431(5) . ?
C229 C230 1.453(5) . ?
C230 C231 1.413(5) . ?
C231 C250 1.424(5) . ?
C231 C232 1.475(5) . ?
C232 C253 1.408(5) . ?
C232 C233 1.423(5) . ?
C233 C234 1.440(5) . ?
C234 C235 1.428(5) . ?
C235 C254 1.419(5) . ?
C235 C236 1.455(5) . ?
C236 C237 1.417(5) . ?
C236 C257 1.429(5) . ?
C237 C238 1.440(5) . ?
C238 C239 1.418(5) . ?
C239 C258 1.415(5) . ?
C239 C240 1.471(5) . ?
C240 C241 1.431(5) . ?
C241 C260 1.434(5) . ?
C241 C242 1.442(5) . ?
C242 C243 1.458(5) . ?
C243 C244 1.371(5) . ?
C243 C261 1.447(5) . ?
C244 C245 1.446(5) . ?
C244 C262 1.446(5) . ?
C245 C246 1.443(5) . ?
C246 C247 1.444(5) . ?
C247 C248 1.387(5) . ?
C247 C262 1.446(5) . ?
C248 C263 1.434(5) . ?
C248 C249 1.465(5) . ?
C249 C250 1.445(5) . ?
C250 C251 1.430(5) . ?
C251 C252 1.388(5) . ?
C251 C263 1.460(5) . ?
C252 C264 1.449(5) . ?
C252 C253 1.458(5) . ?
C253 C254 1.435(5) . ?
C254 C255 1.459(5) . ?
C255 C256 1.373(5) . ?
C255 C264 1.451(5) . ?
C256 C257 1.440(5) . ?
C256 C265 1.454(5) . ?
C257 C258 1.447(5) . ?
C258 C259 1.455(5) . ?
C259 C260 1.381(5) . ?
C259 C265 1.446(5) . ?
C260 C261 1.447(5) . ?
C261 C267 1.387(5) . ?
C262 C268 1.382(5) . ?
C263 C269 1.396(5) . ?
C264 C270 1.388(5) . ?
C265 C266 1.378(5) . ?
C266 C270 1.453(5) . ?
C266 C267 1.465(5) . ?
C267 C268 1.439(5) . ?
C268 C269 1.453(5) . ?
C269 C270 1.448(5) . ?
